data_7024397
loop_
_publ_author_name
'Khalaf, Majid S.'
'Oakley, Sarah H.'
'Coles, Martyn P.'
'Hitchcock, Peter B.'

_publ_section_title
;
 Coordination of neutral, methylene bridged bis-guanidyls at palladium.
;
_journal_issue 6
_journal_name_full 'Dalton transactions (Cambridge, England : 2003)'
_journal_page_first 1635
_journal_page_last 1642
_journal_paper_doi 10.1039/b916520g
_journal_volume 39
_journal_year 2010
_chemical_compound_source 'synthesis as described'
_chemical_formula_moiety 'C30 H52 Cl2 N12 Pd2, 2(C1 F3 O3 S1)'
_chemical_formula_sum 'C32 H52 Cl2 F6 N12 O6 Pd2 S2'
_chemical_formula_weight 1162.68
_chemical_name_systematic
;
?
;
_space_group_IT_number 14
_symmetry_cell_setting monoclinic
_symmetry_Int_Tables_number 14
_symmetry_space_group_name_Hall '-P 2ybc'
_symmetry_space_group_name_H-M 'P 1 21/c 1'
_atom_sites_solution_hydrogens geom
_atom_sites_solution_primary direct
_atom_sites_solution_secondary difmap
_audit_conform_dict_location ftp://ftp.iucr.org/pub/cif_core.dic
_audit_conform_dict_name cif_core.dic
_audit_conform_dict_version 2.2
_audit_creation_date 2004-05-14T10:43:05-00:00
_audit_creation_method 'WinGX routine CIF_UPDATE'
_cell_angle_alpha 90
_cell_angle_beta 95.810(2)
_cell_angle_gamma 90
_cell_formula_units_Z 2
_cell_length_a 10.5796(2)
_cell_length_b 10.6367(4)
_cell_length_c 19.9015(6)
_cell_measurement_reflns_used 39196
_cell_measurement_temperature 173(2)
_cell_measurement_theta_max 25.028
_cell_measurement_theta_min 3.705
_cell_measurement_wavelength 0.71073
_cell_volume 2228.05(12)
_computing_cell_refinement 'HKL Scalepack (Otwinowski & Minor 1997)'
_computing_data_collection 'Collect (Nonius BV, 1997-2000)'
_computing_data_reduction 'HKL Denzo and Scalepack (Otwinowski & Minor 1997)'
_computing_molecular_graphics 'Ortep-3 for Windows (Farrugia, 1997)'
_computing_publication_material 'WinGX publication routines (Farrugia, 1999)'
_computing_structure_refinement 'SHELXL-97 (Sheldrick, 1997)'
_computing_structure_solution 'SHELXS-97 (Sheldrick, 1997)'
_diffrn_ambient_temperature 173(2)
_diffrn_detector 'CCD plate'
_diffrn_measured_fraction_theta_full 0.996
_diffrn_measured_fraction_theta_max 0.996
_diffrn_measurement_device '95mm CCD camera on \k-goniostat'
_diffrn_measurement_device_type KappaCCD
_diffrn_measurement_method 'CCD rotation images, thick slices'
_diffrn_orient_matrix_type 'by Nonius Collect from scalepack cell'
_diffrn_orient_matrix_UB_11 0.41039E-1
_diffrn_orient_matrix_UB_12 -0.243948E-1
_diffrn_orient_matrix_UB_13 -0.411936E-1
_diffrn_orient_matrix_UB_21 -0.833934E-1
_diffrn_orient_matrix_UB_22 -0.320726E-1
_diffrn_orient_matrix_UB_23 -0.213935E-1
_diffrn_orient_matrix_UB_31 -0.197021E-1
_diffrn_orient_matrix_UB_32 0.849405E-1
_diffrn_orient_matrix_UB_33 -0.199087E-1
_diffrn_radiation_monochromator graphite
_diffrn_radiation_probe x-ray
_diffrn_radiation_type MoK\a
_diffrn_radiation_wavelength 0.71073
_diffrn_reflns_av_R_equivalents 0.1015
_diffrn_reflns_av_unetI/netI 0.0439
_diffrn_reflns_limit_h_max 12
_diffrn_reflns_limit_h_min -12
_diffrn_reflns_limit_k_max 12
_diffrn_reflns_limit_k_min -12
_diffrn_reflns_limit_l_max 23
_diffrn_reflns_limit_l_min -23
_diffrn_reflns_number 31942
_diffrn_reflns_theta_full 25.03
_diffrn_reflns_theta_max 25.03
_diffrn_reflns_theta_min 3.83
_diffrn_source 'Enraf Nonius FR590'
_exptl_absorpt_coefficient_mu 1.102
_exptl_absorpt_correction_T_max 0.9912
_exptl_absorpt_correction_T_min 0.8228
_exptl_absorpt_correction_type multi-scan
_exptl_absorpt_process_details
;
[c.f. r.h. blessing, acta cryst. (1995), a51, 33-38]
;
_exptl_crystal_colour red
_exptl_crystal_density_diffrn 1.733
_exptl_crystal_density_method 'not measured'
_exptl_crystal_description prism
_exptl_crystal_F_000 1176
_exptl_crystal_size_max 0.1
_exptl_crystal_size_mid 0.1
_exptl_crystal_size_min 0.05
_refine_diff_density_max 2.962
_refine_diff_density_min -0.779
_refine_diff_density_rms 0.156
_refine_ls_extinction_method none
_refine_ls_goodness_of_fit_ref 1.113
_refine_ls_hydrogen_treatment riding
_refine_ls_matrix_type full
_refine_ls_number_parameters 305
_refine_ls_number_reflns 3921
_refine_ls_number_restraints 60
_refine_ls_restrained_S_all 1.123
_refine_ls_R_factor_all 0.0766
_refine_ls_R_factor_gt 0.0646
_refine_ls_shift/su_max 0.002
_refine_ls_shift/su_mean 0
_refine_ls_structure_factor_coef Fsqd
_refine_ls_weighting_details 'calc w=1/[\s^2^(Fo^2^)+(0.0709P)^2^+23.1169P] where P=(Fo^2^+2Fc^2^)/3'
_refine_ls_weighting_scheme calc
_refine_ls_wR_factor_gt 0.1687
_refine_ls_wR_factor_ref 0.1763
_reflns_number_gt 3300
_reflns_number_total 3921
_reflns_threshold_expression >2sigma(I)
_cod_data_source_file b916520g.txt
_cod_data_source_block (2)-may1004
_cod_original_sg_symbol_H-M P2(1)/c
_cod_database_code 7024397

loop_
_symmetry_equiv_pos_as_xyz
'x, y, z'
'-x, y+1/2, -z+1/2'
'-x, -y, -z'
'x, -y-1/2, z-1/2'

loop_
_atom_site_label
_atom_site_type_symbol
_atom_site_fract_x
_atom_site_fract_y
_atom_site_fract_z
_atom_site_U_iso_or_equiv
_atom_site_adp_type
_atom_site_occupancy
_atom_site_symmetry_multiplicity
_atom_site_calc_flag
_atom_site_refinement_flags
_atom_site_disorder_assembly
_atom_site_disorder_group
Pd Pd 0.06618(5) 0.11460(5) 0.05299(3) 0.0219(2) Uani 1 1 d . . .
Cl Cl -0.11961(16) -0.00918(19) 0.04340(9) 0.0283(4) Uani 1 1 d . . .
S S 0.3114(3) -0.3393(3) 0.17767(18) 0.0719(9) Uani 1 1 d D . .
F1 F 0.1911(18) -0.3645(12) 0.0555(8) 0.160(10) Uani 0.759(17) 1 d PD . .
F2 F 0.220(2) -0.1823(10) 0.0848(7) 0.151(9) Uani 0.759(17) 1 d PD . .
F3 F 0.0870(12) -0.286(3) 0.1266(10) 0.215(12) Uani 0.759(17) 1 d PD . .
O1 O 0.3182(15) -0.2398(13) 0.2233(6) 0.108(6) Uani 0.759(17) 1 d PD . .
O2 O 0.4252(11) -0.3470(19) 0.1452(7) 0.135(8) Uani 0.759(17) 1 d PD . .
O3 O 0.2695(19) -0.4529(14) 0.1974(11) 0.238(17) Uani 0.759(17) 1 d PD . .
N1 N 0.0187(6) 0.2036(7) 0.1348(3) 0.0319(15) Uani 1 1 d . . .
N2 N 0.2127(6) 0.1865(7) 0.2010(3) 0.0363(16) Uani 1 1 d . . .
N3 N 0.0650(7) 0.3328(8) 0.2288(4) 0.0414(18) Uani 1 1 d . . .
N4 N 0.3513(6) 0.0894(7) 0.1258(4) 0.0363(16) Uani 1 1 d . . .
N5 N 0.2229(6) 0.2193(6) 0.0544(3) 0.0264(13) Uani 1 1 d . . .
N6 N 0.4433(6) 0.2177(8) 0.0484(4) 0.048(2) Uani 1 1 d . . .
C1 C 0.0976(7) 0.2404(8) 0.1871(4) 0.0325(18) Uani 1 1 d . . .
C2 C -0.1099(7) 0.2592(9) 0.1285(5) 0.044(2) Uani 1 1 d . . .
H2A H -0.1612 0.2208 0.1621 0.053 Uiso 1 1 calc R . .
H2B H -0.1528 0.2428 0.0828 0.053 Uiso 1 1 calc R . .
C3 C -0.0989(9) 0.3997(10) 0.1405(6) 0.055(3) Uani 1 1 d . . .
H3A H -0.0452 0.4383 0.1081 0.065 Uiso 1 1 calc R . .
H3B H -0.1839 0.4393 0.1344 0.065 Uiso 1 1 calc R . .
C4 C -0.0393(10) 0.4187(11) 0.2120(6) 0.060(3) Uani 1 1 d . . .
H4A H -0.008 0.5062 0.2174 0.072 Uiso 1 1 calc R . .
H4B H -0.1045 0.406 0.2437 0.072 Uiso 1 1 calc R . .
C5 C 0.1336(12) 0.3610(12) 0.2952(5) 0.064(3) Uani 1 1 d . . .
H5A H 0.0736 0.3565 0.3302 0.077 Uiso 1 1 calc R . .
H5B H 0.1673 0.4478 0.2948 0.077 Uiso 1 1 calc R . .
C6 C 0.2396(12) 0.2729(12) 0.3129(5) 0.066(3) Uani 1 1 d . . .
H6A H 0.2067 0.1938 0.3307 0.079 Uiso 1 1 calc R . .
H6B H 0.3005 0.3103 0.3483 0.079 Uiso 1 1 calc R . .
C7 C 0.3056(9) 0.2454(10) 0.2511(5) 0.048(2) Uani 1 1 d . . .
H7A H 0.3381 0.3242 0.2328 0.058 Uiso 1 1 calc R . .
H7B H 0.3783 0.188 0.2626 0.058 Uiso 1 1 calc R . .
C8 C 0.2514(7) 0.0706(8) 0.1709(4) 0.0334(18) Uani 1 1 d . A .
H8A H 0.1766 0.0317 0.1451 0.04 Uiso 1 1 calc R . .
H8B H 0.2827 0.0115 0.2073 0.04 Uiso 1 1 calc R . .
C9 C 0.3373(7) 0.1780(8) 0.0756(4) 0.0314(18) Uani 1 1 d . A .
C10 C 0.2071(8) 0.3271(9) 0.0076(5) 0.039(2) Uani 1 1 d . A .
H10A H 0.1421 0.3846 0.0228 0.047 Uiso 1 1 calc R . .
H10B H 0.1756 0.2961 -0.0379 0.047 Uiso 1 1 calc R . .
C11 C 0.3273(9) 0.3983(10) 0.0034(6) 0.054(3) Uani 1 1 d . . .
H11A H 0.3169 0.4553 -0.0361 0.065 Uiso 1 1 calc R A .
H11B H 0.3451 0.4505 0.0444 0.065 Uiso 1 1 calc R . .
C12 C 0.4351(9) 0.3138(11) -0.0030(6) 0.056(3) Uani 1 1 d . A .
H12A H 0.4253 0.2737 -0.0482 0.068 Uiso 1 1 calc R . .
H12B H 0.5148 0.3632 0.0008 0.068 Uiso 1 1 calc R . .
C16 C 0.2027(10) -0.2947(9) 0.1083(6) 0.070(3) Uani 1 1 d D . .
F1A F 0.277(3) -0.277(3) 0.0618(15) 0.093(12) Uiso 0.241(17) 1 d PD . .
F2A F 0.136(2) -0.197(2) 0.1110(14) 0.052(8) Uiso 0.241(17) 1 d PD . .
F3A F 0.128(3) -0.385(3) 0.086(2) 0.098(15) Uiso 0.241(17) 1 d PD . .
O1A O 0.389(3) -0.238(3) 0.196(3) 0.115(19) Uiso 0.241(17) 1 d PD . .
O2A O 0.366(3) -0.4545(19) 0.1745(17) 0.066(11) Uiso 0.241(17) 1 d PD . .
O3A O 0.202(3) -0.341(4) 0.214(3) 0.14(2) Uiso 0.241(17) 1 d PD . .
C13 C 0.5710(9) 0.1788(14) 0.0746(8) 0.083(4) Uani 0.62(4) 1 d P A 1
H13A H 0.602 0.2311 0.114 0.1 Uiso 0.62(4) 1 calc PR A 1
H13B H 0.6301 0.1886 0.0395 0.1 Uiso 0.62(4) 1 calc PR A 1
C14 C 0.5635(16) 0.0384(18) 0.0959(10) 0.048(6) Uiso 0.62(4) 1 d P A 1
H14A H 0.5358 -0.0141 0.056 0.058 Uiso 0.62(4) 1 calc PR A 1
H14B H 0.6481 0.0088 0.1153 0.058 Uiso 0.62(4) 1 calc PR A 1
C15 C 0.4714(9) 0.0276(12) 0.1466(7) 0.066(3) Uani 0.62(4) 1 d P A 1
H15A H 0.4554 -0.0624 0.1549 0.079 Uiso 0.62(4) 1 calc PR A 1
H15B H 0.5088 0.0652 0.1896 0.079 Uiso 0.62(4) 1 calc PR A 1
C13A C 0.5710(9) 0.1788(14) 0.0746(8) 0.083(4) Uani 0.38(4) 1 d P A 2
H13C H 0.6137 0.1435 0.0369 0.1 Uiso 0.38(4) 1 calc PR A 2
H13D H 0.619 0.2546 0.0909 0.1 Uiso 0.38(4) 1 calc PR A 2
C14A C 0.579(3) 0.092(3) 0.1259(18) 0.055(10) Uiso 0.38(4) 1 d P A 2
H14C H 0.6194 0.1356 0.1665 0.065 Uiso 0.38(4) 1 calc PR A 2
H14D H 0.6391 0.027 0.1139 0.065 Uiso 0.38(4) 1 calc PR A 2
C15A C 0.4714(9) 0.0276(12) 0.1466(7) 0.066(3) Uani 0.38(4) 1 d P A 2
H15C H 0.4813 0.02 0.1964 0.079 Uiso 0.38(4) 1 calc PR A 2
H15D H 0.4693 -0.0584 0.1275 0.079 Uiso 0.38(4) 1 calc PR A 2

loop_
_atom_site_aniso_label
_atom_site_aniso_U_11
_atom_site_aniso_U_22
_atom_site_aniso_U_33
_atom_site_aniso_U_23
_atom_site_aniso_U_13
_atom_site_aniso_U_12
Pd 0.0157(3) 0.0263(3) 0.0236(3) -0.0036(2) 0.0012(2) -0.0026(2)
Cl 0.0215(8) 0.0383(11) 0.0258(9) -0.0057(8) 0.0059(7) -0.0072(8)
S 0.0679(19) 0.0583(18) 0.086(2) 0.0179(17) -0.0094(16) 0.0014(15)
F1 0.208(19) 0.083(10) 0.163(15) -0.079(10) -0.107(15) 0.076(11)
F2 0.29(2) 0.051(7) 0.098(10) 0.020(7) -0.059(13) -0.008(10)
F3 0.072(9) 0.34(3) 0.23(2) 0.06(2) 0.010(11) 0.095(15)
O1 0.137(13) 0.130(13) 0.053(7) -0.027(8) -0.011(8) 0.057(11)
O2 0.050(7) 0.26(2) 0.098(11) -0.030(13) 0.008(7) 0.008(11)
O3 0.17(2) 0.131(18) 0.39(4) 0.19(2) -0.10(2) -0.061(15)
N1 0.023(3) 0.039(4) 0.033(4) -0.013(3) 0.001(3) 0.000(3)
N2 0.029(4) 0.042(4) 0.036(4) -0.008(3) -0.007(3) -0.001(3)
N3 0.039(4) 0.051(5) 0.035(4) -0.016(3) 0.005(3) -0.008(4)
N4 0.022(3) 0.038(4) 0.048(4) 0.011(3) 0.002(3) 0.002(3)
N5 0.022(3) 0.026(3) 0.031(3) 0.000(3) 0.001(3) -0.002(3)
N6 0.021(3) 0.052(5) 0.070(5) 0.016(4) 0.007(3) -0.007(3)
C1 0.029(4) 0.038(5) 0.031(4) -0.012(4) 0.007(3) -0.009(4)
C2 0.021(4) 0.056(6) 0.057(5) -0.021(5) 0.006(4) 0.003(4)
C3 0.037(5) 0.051(6) 0.075(7) -0.019(5) -0.001(5) 0.014(4)
C4 0.049(6) 0.058(7) 0.074(7) -0.038(6) 0.011(5) 0.003(5)
C5 0.082(8) 0.074(8) 0.036(5) -0.023(5) 0.004(5) -0.016(7)
C6 0.090(9) 0.069(8) 0.035(5) -0.007(5) -0.013(5) -0.029(7)
C7 0.044(5) 0.049(6) 0.048(5) -0.007(5) -0.017(4) -0.016(5)
C8 0.028(4) 0.038(5) 0.034(4) 0.010(4) -0.003(3) -0.006(4)
C9 0.022(4) 0.029(4) 0.043(5) -0.002(4) 0.003(3) -0.004(3)
C10 0.028(4) 0.035(5) 0.052(5) 0.013(4) -0.003(4) 0.001(4)
C11 0.043(5) 0.048(6) 0.071(7) 0.024(5) 0.009(5) -0.007(5)
C12 0.036(5) 0.061(7) 0.073(7) 0.023(6) 0.006(5) -0.008(5)
C16 0.064(7) 0.049(7) 0.095(9) -0.016(7) -0.007(7) 0.015(6)
C13 0.021(5) 0.085(9) 0.144(13) 0.044(9) 0.009(6) 0.001(5)
C15 0.031(5) 0.059(7) 0.107(10) 0.029(7) 0.006(5) 0.008(5)
C13A 0.021(5) 0.085(9) 0.144(13) 0.044(9) 0.009(6) 0.001(5)
C15A 0.031(5) 0.059(7) 0.107(10) 0.029(7) 0.006(5) 0.008(5)

loop_
_atom_type_symbol
_atom_type_description
_atom_type_scat_dispersion_real
_atom_type_scat_dispersion_imag
_atom_type_scat_source
C C 0.0033 0.0016 'International Tables Vol C Tables 4.2.6.8 and 6.1.1.4'
H H 0 0 'International Tables Vol C Tables 4.2.6.8 and 6.1.1.4'
Cl Cl 0.1484 0.1585 'International Tables Vol C Tables 4.2.6.8 and 6.1.1.4'
F F 0.0171 0.0103 'International Tables Vol C Tables 4.2.6.8 and 6.1.1.4'
N N 0.0061 0.0033 'International Tables Vol C Tables 4.2.6.8 and 6.1.1.4'
O O 0.0106 0.006 'International Tables Vol C Tables 4.2.6.8 and 6.1.1.4'
Pd Pd -0.9988 1.0072 'International Tables Vol C Tables 4.2.6.8 and 6.1.1.4'
S S 0.1246 0.1234 'International Tables Vol C Tables 4.2.6.8 and 6.1.1.4'

loop_
_geom_angle_atom_site_label_1
_geom_angle_atom_site_label_2
_geom_angle_atom_site_label_3
_geom_angle
_geom_angle_site_symmetry_1
_geom_angle_site_symmetry_3
N1 Pd N5 90.1(3) . .
N1 Pd Cl 179.34(19) . 3
N5 Pd Cl 90.56(19) . 3
N1 Pd Cl 93.11(19) . .
N5 Pd Cl 176.20(18) . .
Cl Pd Cl 86.25(6) 3 .
Pd Cl Pd 93.75(6) 3 .
O2A S O1A 118.1(14) . .
O3 S O1 118.9(10) . .
O3 S O2 113.3(10) . .
O1 S O2 110.5(8) . .
O2A S O3A 112.5(14) . .
O1A S O3A 111.6(14) . .
O3 S C16 105.0(9) . .
O2A S C16 116.8(15) . .
O1A S C16 109(2) . .
O1 S C16 107.0(6) . .
O2 S C16 100.0(8) . .
O3A S C16 84(2) . .
C1 N1 C2 116.7(7) . .
C1 N1 Pd 126.3(5) . .
C2 N1 Pd 115.3(5) . .
C1 N2 C8 124.4(6) . .
C1 N2 C7 119.1(7) . .
C8 N2 C7 116.5(7) . .
C1 N3 C4 123.6(7) . .
C1 N3 C5 124.4(9) . .
C4 N3 C5 112.0(8) . .
C9 N4 C15 123.1(7) . .
C9 N4 C8 120.6(7) . .
C15 N4 C8 115.2(7) . .
C9 N5 C10 120.2(6) . .
C9 N5 Pd 123.7(5) . .
C10 N5 Pd 112.5(5) . .
C9 N6 C12 120.6(7) . .
C9 N6 C13 122.7(8) . .
C12 N6 C13 116.2(8) . .
N1 C1 N2 121.2(7) . .
N1 C1 N3 121.1(7) . .
N2 C1 N3 117.7(7) . .
N1 C2 C3 109.0(7) . .
C4 C3 C2 107.4(9) . .
N3 C4 C3 111.7(8) . .
N3 C5 C6 112.2(9) . .
C5 C6 C7 109.5(9) . .
N2 C7 C6 107.7(8) . .
N2 C8 N4 112.8(7) . .
N5 C9 N6 122.6(8) . .
N5 C9 N4 119.3(7) . .
N6 C9 N4 118.1(7) . .
N5 C10 C11 112.8(7) . .
C12 C11 C10 111.7(9) . .
N6 C12 C11 111.3(9) . .
F2A C16 F1A 107.1(15) . .
F2A C16 F3A 107.6(16) . .
F1A C16 F3A 104.9(15) . .
F1 C16 F2 104.1(11) . .
F1 C16 F3 104.5(12) . .
F2 C16 F3 102.0(11) . .
F2A C16 S 120.7(15) . .
F1 C16 S 119.0(9) . .
F1A C16 S 101.9(17) . .
F3A C16 S 113(2) . .
F2 C16 S 114.9(10) . .
F3 C16 S 110.5(11) . .
N6 C13 C14 107.4(10) . .
C15 C14 C13 108.4(14) . .
N4 C15 C14 112.9(11) . .

loop_
_geom_bond_atom_site_label_1
_geom_bond_atom_site_label_2
_geom_bond_distance
_geom_bond_site_symmetry_2
Pd N1 1.991(6) .
Pd N5 1.995(6) .
Pd Cl 2.3402(18) 3
Pd Cl 2.3573(18) .
S O3 1.359(11) .
S O2A 1.359(15) .
S O1A 1.380(15) .
S O1 1.392(11) .
S O2 1.425(11) .
S O3A 1.425(16) .
S C16 1.770(13) .
F1 C16 1.281(12) .
F2 C16 1.303(12) .
F3 F2A 1.14(3) .
F3 C16 1.314(12) .
N1 C1 1.326(10) .
N1 C2 1.477(10) .
N2 C1 1.350(11) .
N2 C8 1.447(11) .
N2 C7 1.468(10) .
N3 C1 1.353(11) .
N3 C4 1.446(14) .
N3 C5 1.472(12) .
N4 C9 1.371(11) .
N4 C15 1.453(12) .
N4 C8 1.469(10) .
N5 C9 1.315(10) .
N5 C10 1.476(10) .
N6 C9 1.360(10) .
N6 C12 1.443(13) .
N6 C13 1.458(12) .
C2 C3 1.516(14) .
C3 C4 1.511(15) .
C5 C6 1.476(17) .
C6 C7 1.503(15) .
C10 C11 1.490(12) .
C11 C12 1.468(15) .
C16 F2A 1.262(15) .
C16 F1A 1.285(15) .
C16 F3A 1.288(16) .
C13 C14 1.56(2) .
C14 C15 1.48(2) .
